data_7043548
loop_
_publ_author_name
'Natarajan, Mookan'
'Faujdar, Hemlata'
'Shaikh, M. Mobin M.'
'Stein, Matthias'
'Kaur-Ghumaan, Sandeep'

_publ_section_title
;
 Mononuclear Iron Carbonyl Complex [Fe(\m-bdt)(CO)2(PTA)2] with bulky
 phosphine ligand: A model for the [FeFe] hydrogenase enzyme active site
 with an inverted redox potential
;
_journal_name_full 'Dalton Trans.'
_journal_paper_doi 10.1039/C7DT01994G
_journal_year 2017
_chemical_formula_sum 'C20 H28 Fe N6 O2 P2 S2'
_chemical_formula_weight 566.39
_chemical_name_systematic
;
?
;
_space_group_IT_number 14
_symmetry_cell_setting monoclinic
_symmetry_space_group_name_Hall '-P 2ybc'
_symmetry_space_group_name_H-M 'P 1 21/c 1'
_atom_sites_solution_hydrogens geom
_atom_sites_solution_primary direct
_atom_sites_solution_secondary difmap
_audit_creation_method SHELXL-97
_audit_update_record
;
2013-04-11 deposited with the CCDC.
2017-07-04 downloaded from the CCDC.
;
_cell_angle_alpha 90.00
_cell_angle_beta 100.934(2)
_cell_angle_gamma 90.00
_cell_formula_units_Z 4
_cell_length_a 6.7520(2)
_cell_length_b 20.5370(5)
_cell_length_c 17.4119(5)
_cell_measurement_reflns_used 4124
_cell_measurement_temperature 150(2)
_cell_measurement_theta_max 32.7476
_cell_measurement_theta_min 3.5658
_cell_volume 2370.60(11)
_computing_cell_refinement 'CrysAlis RED, Oxford Diffraction Ltd.,'
_computing_data_collection 'CrysAlis CCD, Oxford Diffraction Ltd.,'
_computing_data_reduction 'CrysAlis RED, Oxford Diffraction Ltd.,'
_computing_molecular_graphics Ortep3
_computing_publication_material Shelx97
_computing_structure_refinement 'SHELXL-97 (Sheldrick, 1997)'
_computing_structure_solution 'SHELXS-97 (Sheldrick, 1997)'
_diffrn_ambient_temperature 150(2)
_diffrn_detector_area_resol_mean 15.9948
_diffrn_measured_fraction_theta_full 0.993
_diffrn_measured_fraction_theta_max 0.993
_diffrn_measurement_device_type 'OXFORD DIFFRACTION XCALIBUR-S'
_diffrn_measurement_method \w/q-scan
_diffrn_radiation_monochromator graphite
_diffrn_radiation_source 'Enhance (Mo) X-ray Source'
_diffrn_radiation_type MoK\a
_diffrn_radiation_wavelength 0.71073
_diffrn_reflns_av_R_equivalents 0.1027
_diffrn_reflns_av_sigmaI/netI 0.0793
_diffrn_reflns_limit_h_max 7
_diffrn_reflns_limit_h_min -8
_diffrn_reflns_limit_k_max 24
_diffrn_reflns_limit_k_min -24
_diffrn_reflns_limit_l_max 20
_diffrn_reflns_limit_l_min -16
_diffrn_reflns_number 14463
_diffrn_reflns_theta_full 25.00
_diffrn_reflns_theta_max 25.00
_diffrn_reflns_theta_min 3.64
_exptl_absorpt_coefficient_mu 0.979
_exptl_absorpt_correction_T_max 0.8208
_exptl_absorpt_correction_T_min 0.7711
_exptl_absorpt_correction_type multi-scan
_exptl_absorpt_process_details
;
CrysAlis RED, Oxford Diffraction Ltd.,
Version 1.171.31.7 (release 18-10-2006 CrysAlis171 .NET)
(compiled Oct 18 2006,16:28:17)
Empirical absorption correction using spherical harmonics,
implemented in SCALE3 ABSPACK scaling algorithm.
;
_exptl_crystal_colour orange
_exptl_crystal_density_diffrn 1.587
_exptl_crystal_density_method 'not measured'
_exptl_crystal_description block
_exptl_crystal_F_000 1176
_exptl_crystal_size_max 0.28
_exptl_crystal_size_mid 0.23
_exptl_crystal_size_min 0.21
_refine_diff_density_max 1.664
_refine_diff_density_min -0.779
_refine_diff_density_rms 0.130
_refine_ls_extinction_method none
_refine_ls_goodness_of_fit_ref 1.036
_refine_ls_hydrogen_treatment riding
_refine_ls_matrix_type full
_refine_ls_number_parameters 298
_refine_ls_number_reflns 4136
_refine_ls_number_restraints 0
_refine_ls_restrained_S_all 1.036
_refine_ls_R_factor_all 0.0812
_refine_ls_R_factor_gt 0.0603
_refine_ls_shift/su_max 0.000
_refine_ls_shift/su_mean 0.000
_refine_ls_structure_factor_coef Fsqd
_refine_ls_weighting_details 'calc w=1/[\s^2^(Fo^2^)+(0.0948P)^2^+2.0999P] where P=(Fo^2^+2Fc^2^)/3'
_refine_ls_weighting_scheme calc
_refine_ls_wR_factor_gt 0.1500
_refine_ls_wR_factor_ref 0.1628
_reflns_number_gt 3276
_reflns_number_total 4136
_reflns_threshold_expression >2sigma(I)
_cod_data_source_file c7dt01994g2.cif
_cod_data_source_block hklf4
_cod_depositor_comments
;
The following automatic conversions were performed:

'_symmetry_cell_setting' value 'Monoclinic' changed to 'monoclinic'
according to
/home/data/users/saulius/crontab/automatic-downloads/rss-feeds/RSC/lib/dictionaries/cif_core.dic
dictionary named 'cif_core.dic' version 2.4.2 from 2011-04-26.

Automatic conversion script
Id: cif_fix_values 4973 2017-02-22 13:04:09Z antanas 
;
_cod_original_sg_symbol_H-M 'P 21/c'
_cod_database_code 7043548

loop_
_symmetry_equiv_pos_as_xyz
'x, y, z'
'-x, y+1/2, -z+1/2'
'-x, -y, -z'
'x, -y-1/2, z-1/2'

loop_
_atom_site_label
_atom_site_type_symbol
_atom_site_fract_x
_atom_site_fract_y
_atom_site_fract_z
_atom_site_U_iso_or_equiv
_atom_site_adp_type
_atom_site_occupancy
_atom_site_symmetry_multiplicity
_atom_site_calc_flag
_atom_site_refinement_flags
Fe1 Fe 0.55501(8) 0.13743(3) 0.26450(3) 0.0118(2) Uani 1 1 d .
S1 S 0.83167(16) 0.08067(6) 0.23970(7) 0.0159(3) Uani 1 1 d .
S2 S 0.39625(15) 0.03943(6) 0.28000(7) 0.0150(3) Uani 1 1 d .
P1 P 0.69851(17) 0.13087(6) 0.39119(7) 0.0130(3) Uani 1 1 d .
P2 P 0.42545(17) 0.12868(6) 0.13718(7) 0.0139(3) Uani 1 1 d .
N1 N 0.6856(6) 0.1599(2) 0.5447(2) 0.0194(9) Uani 1 1 d .
N2 N 1.0202(5) 0.1644(2) 0.5076(2) 0.0173(8) Uani 1 1 d .
N3 N 0.8590(6) 0.0587(2) 0.5205(2) 0.0183(9) Uani 1 1 d .
N4 N 0.4447(6) 0.1647(2) -0.0133(2) 0.0206(9) Uani 1 1 d .
N5 N 0.1038(6) 0.1521(2) 0.0165(2) 0.0219(9) Uani 1 1 d .
N6 N 0.3128(7) 0.0556(2) 0.0043(2) 0.0270(10) Uani 1 1 d .
O1 O 0.2076(5) 0.21031(18) 0.2942(2) 0.0271(8) Uani 1 1 d .
O2 O 0.7668(5) 0.25660(18) 0.2407(2) 0.0305(9) Uani 1 1 d .
C1 C 0.3411(7) 0.1806(2) 0.2827(3) 0.0160(10) Uani 1 1 d .
C2 C 0.6861(7) 0.2103(3) 0.2508(3) 0.0188(10) Uani 1 1 d .
C3 C 0.7634(6) -0.0016(2) 0.2473(2) 0.0132(9) Uani 1 1 d .
C4 C 0.9007(7) -0.0499(2) 0.2368(3) 0.0166(10) Uani 1 1 d .
H4 H 1.0284 -0.0380 0.2258 0.020 Uiso 1 1 calc R
C5 C 0.8535(7) -0.1148(3) 0.2420(3) 0.0210(11) Uani 1 1 d .
H5 H 0.9483 -0.1473 0.2348 0.025 Uiso 1 1 calc R
C6 C 0.6679(8) -0.1325(2) 0.2579(3) 0.0228(11) Uani 1 1 d .
H6 H 0.6348 -0.1772 0.2615 0.027 Uiso 1 1 calc R
C7 C 0.5309(7) -0.0851(2) 0.2684(3) 0.0191(10) Uani 1 1 d .
H7 H 0.4033 -0.0978 0.2788 0.023 Uiso 1 1 calc R
C8 C 0.5754(6) -0.0188(2) 0.2641(2) 0.0149(10) Uani 1 1 d .
C9 C 0.5669(7) 0.1666(2) 0.4646(3) 0.0179(10) Uani 1 1 d .
H9A H 0.5412 0.2133 0.4528 0.022 Uiso 1 1 calc R
H9B H 0.4350 0.1447 0.4616 0.022 Uiso 1 1 calc R
C10 C 0.8786(7) 0.1940(3) 0.5520(3) 0.0206(10) Uani 1 1 d .
H10A H 0.9434 0.1954 0.6080 0.025 Uiso 1 1 calc R
H10B H 0.8522 0.2395 0.5341 0.025 Uiso 1 1 calc R
C11 C 0.7236(7) 0.0922(3) 0.5650(3) 0.0237(11) Uani 1 1 d .
H11A H 0.5931 0.0688 0.5566 0.028 Uiso 1 1 calc R
H11B H 0.7833 0.0894 0.6215 0.028 Uiso 1 1 calc R
C12 C 0.7630(7) 0.0518(2) 0.4376(3) 0.0177(10) Uani 1 1 d .
H12A H 0.6390 0.0253 0.4337 0.021 Uiso 1 1 calc R
H12B H 0.8560 0.0285 0.4094 0.021 Uiso 1 1 calc R
C13 C 0.9426(6) 0.1714(2) 0.4231(3) 0.0172(10) Uani 1 1 d .
H13A H 1.0419 0.1528 0.3940 0.021 Uiso 1 1 calc R
H13B H 0.9278 0.2183 0.4100 0.021 Uiso 1 1 calc R
C14 C 1.0462(7) 0.0960(2) 0.5293(3) 0.0192(10) Uani 1 1 d .
H14A H 1.1166 0.0932 0.5845 0.023 Uiso 1 1 calc R
H14B H 1.1343 0.0754 0.4968 0.023 Uiso 1 1 calc R
C15 C 0.1668(6) 0.1580(3) 0.1015(3) 0.0181(10) Uani 1 1 d .
H15A H 0.0727 0.1328 0.1273 0.022 Uiso 1 1 calc R
H15B H 0.1579 0.2042 0.1166 0.022 Uiso 1 1 calc R
C16 C 0.1115(8) 0.0829(3) -0.0068(3) 0.0289(12) Uani 1 1 d .
H16A H 0.0303 0.0569 0.0237 0.035 Uiso 1 1 calc R
H16B H 0.0480 0.0789 -0.0627 0.035 Uiso 1 1 calc R
C17 C 0.2371(7) 0.1896(3) -0.0247(3) 0.0217(11) Uani 1 1 d .
H17A H 0.1790 0.1894 -0.0814 0.026 Uiso 1 1 calc R
H17B H 0.2407 0.2353 -0.0065 0.026 Uiso 1 1 calc R
C18 C 0.5492(7) 0.1738(3) 0.0680(3) 0.0186(10) Uani 1 1 d .
H18A H 0.5518 0.2207 0.0811 0.022 Uiso 1 1 calc R
H18B H 0.6905 0.1587 0.0734 0.022 Uiso 1 1 calc R
C19 C 0.4023(8) 0.0492(3) 0.0877(3) 0.0245(11) Uani 1 1 d .
H19A H 0.5375 0.0291 0.0931 0.029 Uiso 1 1 calc R
H19B H 0.3171 0.0201 0.1131 0.029 Uiso 1 1 calc R
C20 C 0.4402(8) 0.0966(3) -0.0359(3) 0.0277(12) Uani 1 1 d .
H20A H 0.5797 0.0793 -0.0247 0.033 Uiso 1 1 calc R
H20B H 0.3904 0.0934 -0.0930 0.033 Uiso 1 1 calc R

loop_
_atom_site_aniso_label
_atom_site_aniso_U_11
_atom_site_aniso_U_22
_atom_site_aniso_U_33
_atom_site_aniso_U_23
_atom_site_aniso_U_13
_atom_site_aniso_U_12
Fe1 0.0121(3) 0.0125(4) 0.0117(4) 0.0010(2) 0.0046(3) 0.0002(2)
S1 0.0136(5) 0.0144(6) 0.0220(6) 0.0018(5) 0.0091(4) 0.0004(4)
S2 0.0135(5) 0.0148(6) 0.0184(6) 0.0000(4) 0.0072(4) -0.0019(4)
P1 0.0149(6) 0.0128(7) 0.0122(6) 0.0005(4) 0.0046(4) -0.0005(4)
P2 0.0162(6) 0.0135(7) 0.0126(6) 0.0004(4) 0.0046(5) 0.0014(4)
N1 0.022(2) 0.023(2) 0.014(2) -0.0013(17) 0.0068(16) 0.0001(17)
N2 0.0180(19) 0.021(2) 0.014(2) -0.0004(16) 0.0039(15) -0.0026(16)
N3 0.027(2) 0.015(2) 0.014(2) 0.0009(16) 0.0052(16) -0.0027(16)
N4 0.025(2) 0.024(2) 0.013(2) 0.0036(17) 0.0047(16) 0.0077(17)
N5 0.022(2) 0.021(2) 0.021(2) -0.0007(18) 0.0005(17) -0.0015(17)
N6 0.041(3) 0.022(3) 0.015(2) -0.0044(18) -0.0019(19) 0.0050(19)
O1 0.0247(18) 0.026(2) 0.036(2) 0.0059(16) 0.0184(16) 0.0086(16)
O2 0.0285(19) 0.021(2) 0.041(2) 0.0083(17) 0.0049(17) -0.0084(16)
C1 0.018(2) 0.017(3) 0.014(2) 0.0030(19) 0.0051(18) -0.0022(19)
C2 0.015(2) 0.026(3) 0.014(2) 0.000(2) 0.0008(18) 0.001(2)
C3 0.013(2) 0.016(3) 0.010(2) 0.0011(17) -0.0004(17) -0.0004(17)
C4 0.015(2) 0.024(3) 0.010(2) -0.0019(19) 0.0008(17) 0.0022(19)
C5 0.022(2) 0.023(3) 0.017(3) -0.002(2) 0.0024(19) 0.007(2)
C6 0.034(3) 0.014(3) 0.020(3) 0.001(2) 0.004(2) 0.003(2)
C7 0.025(2) 0.017(3) 0.017(3) 0.0012(19) 0.009(2) -0.0073(19)
C8 0.017(2) 0.017(3) 0.012(2) 0.0010(18) 0.0050(18) 0.0006(18)
C9 0.018(2) 0.018(3) 0.020(3) -0.005(2) 0.0075(19) -0.0029(19)
C10 0.025(2) 0.021(3) 0.015(3) -0.004(2) 0.0030(19) 0.000(2)
C11 0.029(3) 0.032(3) 0.012(2) 0.005(2) 0.010(2) -0.002(2)
C12 0.024(2) 0.014(3) 0.014(2) 0.0044(19) 0.0014(19) -0.0007(19)
C13 0.017(2) 0.018(3) 0.017(2) 0.0025(19) 0.0042(18) -0.0035(18)
C14 0.024(2) 0.020(3) 0.012(2) -0.0007(19) 0.0004(19) 0.000(2)
C15 0.013(2) 0.025(3) 0.016(2) -0.001(2) 0.0006(18) -0.0021(19)
C16 0.039(3) 0.026(3) 0.017(3) -0.004(2) -0.005(2) -0.009(2)
C17 0.028(3) 0.020(3) 0.017(3) 0.002(2) 0.006(2) 0.003(2)
C18 0.018(2) 0.024(3) 0.014(2) 0.0057(19) 0.0049(18) 0.0048(19)
C19 0.038(3) 0.024(3) 0.010(2) 0.002(2) 0.000(2) 0.009(2)
C20 0.043(3) 0.025(3) 0.015(3) -0.003(2) 0.006(2) 0.009(2)

loop_
_atom_type_symbol
_atom_type_description
_atom_type_scat_dispersion_real
_atom_type_scat_dispersion_imag
_atom_type_scat_source
C C 0.0033 0.0016 'International Tables Vol C Tables 4.2.6.8 and 6.1.1.4'
H H 0.0000 0.0000 'International Tables Vol C Tables 4.2.6.8 and 6.1.1.4'
O O 0.0106 0.0060 'International Tables Vol C Tables 4.2.6.8 and 6.1.1.4'
N N 0.0061 0.0033 'International Tables Vol C Tables 4.2.6.8 and 6.1.1.4'
P P 0.1023 0.0942 'International Tables Vol C Tables 4.2.6.8 and 6.1.1.4'
S S 0.1246 0.1234 'International Tables Vol C Tables 4.2.6.8 and 6.1.1.4'
Fe Fe 0.3463 0.8444 'International Tables Vol C Tables 4.2.6.8 and 6.1.1.4'

loop_
_geom_angle_atom_site_label_1
_geom_angle_atom_site_label_2
_geom_angle_atom_site_label_3
_geom_angle
C1 Fe1 C2 92.6(2)
C1 Fe1 P2 92.21(15)
C2 Fe1 P2 92.62(15)
C1 Fe1 P1 93.96(15)
C2 Fe1 P1 92.84(15)
P2 Fe1 P1 171.56(5)
C1 Fe1 S1 179.42(17)
C2 Fe1 S1 87.63(15)
P2 Fe1 S1 87.26(4)
P1 Fe1 S1 86.54(5)
C1 Fe1 S2 90.18(15)
C2 Fe1 S2 177.12(15)
P2 Fe1 S2 86.73(5)
P1 Fe1 S2 87.50(4)
S1 Fe1 S2 89.54(4)
C3 S1 Fe1 103.73(14)
C8 S2 Fe1 102.99(15)
C12 P1 C13 98.3(2)
C12 P1 C9 98.8(2)
C13 P1 C9 97.6(2)
C12 P1 Fe1 120.72(16)
C13 P1 Fe1 117.81(15)
C9 P1 Fe1 118.97(16)
C19 P2 C15 98.1(2)
C19 P2 C18 98.6(2)
C15 P2 C18 97.7(2)
C19 P2 Fe1 121.32(16)
C15 P2 Fe1 118.49(15)
C18 P2 Fe1 117.93(16)
C11 N1 C10 109.0(4)
C11 N1 C9 111.2(4)
C10 N1 C9 110.6(4)
C14 N2 C10 108.7(3)
C14 N2 C13 110.8(4)
C10 N2 C13 110.0(4)
C14 N3 C12 111.4(3)
C14 N3 C11 108.1(4)
C12 N3 C11 111.0(4)
C20 N4 C18 111.4(4)
C20 N4 C17 109.1(4)
C18 N4 C17 111.0(3)
C15 N5 C17 111.3(4)
C15 N5 C16 109.8(4)
C17 N5 C16 108.2(4)
C16 N6 C19 111.5(4)
C16 N6 C20 109.5(4)
C19 N6 C20 110.7(4)
O1 C1 Fe1 177.6(4)
O2 C2 Fe1 178.6(4)
C4 C3 C8 119.9(4)
C4 C3 S1 118.9(3)
C8 C3 S1 121.2(3)
C5 C4 C3 120.8(4)
C5 C4 H4 119.6
C3 C4 H4 119.6
C4 C5 C6 119.9(4)
C4 C5 H5 120.1
C6 C5 H5 120.1
C7 C6 C5 119.8(5)
C7 C6 H6 120.1
C5 C6 H6 120.1
C6 C7 C8 121.6(4)
C6 C7 H7 119.2
C8 C7 H7 119.2
C7 C8 C3 118.0(4)
C7 C8 S2 119.5(3)
C3 C8 S2 122.5(4)
N1 C9 P1 111.8(3)
N1 C9 H9A 109.3
P1 C9 H9A 109.3
N1 C9 H9B 109.3
P1 C9 H9B 109.3
H9A C9 H9B 107.9
N1 C10 N2 114.4(4)
N1 C10 H10A 108.7
N2 C10 H10A 108.7
N1 C10 H10B 108.7
N2 C10 H10B 108.7
H10A C10 H10B 107.6
N1 C11 N3 114.7(4)
N1 C11 H11A 108.6
N3 C11 H11A 108.6
N1 C11 H11B 108.6
N3 C11 H11B 108.6
H11A C11 H11B 107.6
N3 C12 P1 111.8(3)
N3 C12 H12A 109.3
P1 C12 H12A 109.3
N3 C12 H12B 109.3
P1 C12 H12B 109.3
H12A C12 H12B 107.9
N2 C13 P1 112.8(3)
N2 C13 H13A 109.0
P1 C13 H13A 109.0
N2 C13 H13B 109.0
P1 C13 H13B 109.0
H13A C13 H13B 107.8
N2 C14 N3 114.7(4)
N2 C14 H14A 108.6
N3 C14 H14A 108.6
N2 C14 H14B 108.6
N3 C14 H14B 108.6
H14A C14 H14B 107.6
N5 C15 P2 112.8(3)
N5 C15 H15A 109.0
P2 C15 H15A 109.0
N5 C15 H15B 109.0
P2 C15 H15B 109.0
H15A C15 H15B 107.8
N6 C16 N5 114.6(4)
N6 C16 H16A 108.6
N5 C16 H16A 108.6
N6 C16 H16B 108.6
N5 C16 H16B 108.6
H16A C16 H16B 107.6
N4 C17 N5 114.1(4)
N4 C17 H17A 108.7
N5 C17 H17A 108.7
N4 C17 H17B 108.7
N5 C17 H17B 108.7
H17A C17 H17B 107.6
N4 C18 P2 111.8(3)
N4 C18 H18A 109.2
P2 C18 H18A 109.2
N4 C18 H18B 109.2
P2 C18 H18B 109.2
H18A C18 H18B 107.9
N6 C19 P2 111.5(3)
N6 C19 H19A 109.3
P2 C19 H19A 109.3
N6 C19 H19B 109.3
P2 C19 H19B 109.3
H19A C19 H19B 108.0
N4 C20 N6 114.0(4)
N4 C20 H20A 108.8
N6 C20 H20A 108.8
N4 C20 H20B 108.8
N6 C20 H20B 108.8
H20A C20 H20B 107.7

loop_
_geom_bond_atom_site_label_1
_geom_bond_atom_site_label_2
_geom_bond_distance
Fe1 C1 1.774(5)
Fe1 C2 1.777(5)
Fe1 P2 2.2308(13)
Fe1 P1 2.2388(13)
Fe1 S1 2.3109(12)
Fe1 S2 2.3200(13)
S1 C3 1.762(5)
S2 C8 1.760(4)
P1 C12 1.829(5)
P1 C13 1.836(5)
P1 C9 1.842(4)
P2 C19 1.838(5)
P2 C15 1.840(4)
P2 C18 1.841(5)
N1 C11 1.445(7)
N1 C10 1.464(6)
N1 C9 1.477(6)
N2 C14 1.458(6)
N2 C10 1.470(6)
N2 C13 1.472(6)
N3 C14 1.460(6)
N3 C12 1.473(6)
N3 C11 1.476(6)
N4 C20 1.453(7)
N4 C18 1.469(6)
N4 C17 1.470(6)
N5 C15 1.466(6)
N5 C17 1.471(6)
N5 C16 1.480(7)
N6 C16 1.449(7)
N6 C19 1.469(6)
N6 C20 1.472(7)
O1 C1 1.137(5)
O2 C2 1.127(6)
C3 C4 1.394(6)
C3 C8 1.402(6)
C4 C5 1.377(7)
C4 H4 0.9500
C5 C6 1.382(7)
C5 H5 0.9500
C6 C7 1.378(7)
C6 H6 0.9500
C7 C8 1.400(7)
C7 H7 0.9500
C9 H9A 0.9900
C9 H9B 0.9900
C10 H10A 0.9900
C10 H10B 0.9900
C11 H11A 0.9900
C11 H11B 0.9900
C12 H12A 0.9900
C12 H12B 0.9900
C13 H13A 0.9900
C13 H13B 0.9900
C14 H14A 0.9900
C14 H14B 0.9900
C15 H15A 0.9900
C15 H15B 0.9900
C16 H16A 0.9900
C16 H16B 0.9900
C17 H17A 0.9900
C17 H17B 0.9900
C18 H18A 0.9900
C18 H18B 0.9900
C19 H19A 0.9900
C19 H19B 0.9900
C20 H20A 0.9900
C20 H20B 0.9900

loop_
_geom_torsion_atom_site_label_1
_geom_torsion_atom_site_label_2
_geom_torsion_atom_site_label_3
_geom_torsion_atom_site_label_4
_geom_torsion
C1 Fe1 S1 C3 -62(17)
C2 Fe1 S1 C3 -179.8(2)
P2 Fe1 S1 C3 -87.03(15)
P1 Fe1 S1 C3 87.24(15)
S2 Fe1 S1 C3 -0.28(15)
C1 Fe1 S2 C8 179.4(2)
C2 Fe1 S2 C8 10(3)
P2 Fe1 S2 C8 87.23(15)
P1 Fe1 S2 C8 -86.61(15)
S1 Fe1 S2 C8 -0.05(15)
C1 Fe1 P1 C12 122.7(2)
C2 Fe1 P1 C12 -144.4(2)
P2 Fe1 P1 C12 -14.2(4)
S1 Fe1 P1 C12 -56.97(18)
S2 Fe1 P1 C12 32.72(18)
C1 Fe1 P1 C13 -117.1(2)
C2 Fe1 P1 C13 -24.2(2)
P2 Fe1 P1 C13 106.0(4)
S1 Fe1 P1 C13 63.25(18)
S2 Fe1 P1 C13 152.93(18)
C1 Fe1 P1 C9 0.6(2)
C2 Fe1 P1 C9 93.4(2)
P2 Fe1 P1 C9 -136.3(3)
S1 Fe1 P1 C9 -179.13(18)
S2 Fe1 P1 C9 -89.44(18)
C1 Fe1 P2 C19 -126.5(2)
C2 Fe1 P2 C19 140.7(3)
P1 Fe1 P2 C19 10.5(4)
S1 Fe1 P2 C19 53.2(2)
S2 Fe1 P2 C19 -36.4(2)
C1 Fe1 P2 C15 -5.3(2)
C2 Fe1 P2 C15 -98.0(2)
P1 Fe1 P2 C15 131.7(3)
S1 Fe1 P2 C15 174.47(19)
S2 Fe1 P2 C15 84.77(19)
C1 Fe1 P2 C18 112.2(2)
C2 Fe1 P2 C18 19.4(2)
P1 Fe1 P2 C18 -110.8(4)
S1 Fe1 P2 C18 -68.09(18)
S2 Fe1 P2 C18 -157.78(18)
C2 Fe1 C1 O1 -4(10)
P2 Fe1 C1 O1 -97(10)
P1 Fe1 C1 O1 89(10)
S1 Fe1 C1 O1 -122(15)
S2 Fe1 C1 O1 176(100)
C1 Fe1 C2 O2 -74(19)
P2 Fe1 C2 O2 18(19)
P1 Fe1 C2 O2 -169(19)
S1 Fe1 C2 O2 105(19)
S2 Fe1 C2 O2 95(19)
Fe1 S1 C3 C4 -178.9(3)
Fe1 S1 C3 C8 0.7(4)
C8 C3 C4 C5 0.5(6)
S1 C3 C4 C5 -179.9(4)
C3 C4 C5 C6 0.1(7)
C4 C5 C6 C7 0.0(7)
C5 C6 C7 C8 -0.5(7)
C6 C7 C8 C3 1.1(7)
C6 C7 C8 S2 -178.7(4)
C4 C3 C8 C7 -1.1(6)
S1 C3 C8 C7 179.4(3)
C4 C3 C8 S2 178.7(3)
S1 C3 C8 S2 -0.9(5)
Fe1 S2 C8 C7 -179.7(3)
Fe1 S2 C8 C3 0.5(4)
C11 N1 C9 P1 -60.0(4)
C10 N1 C9 P1 61.2(4)
C12 P1 C9 N1 49.4(4)
C13 P1 C9 N1 -50.3(4)
Fe1 P1 C9 N1 -178.1(3)
C11 N1 C10 N2 54.1(5)
C9 N1 C10 N2 -68.4(5)
C14 N2 C10 N1 -53.8(5)
C13 N2 C10 N1 67.8(5)
C10 N1 C11 N3 -54.7(5)
C9 N1 C11 N3 67.5(5)
C14 N3 C11 N1 54.8(5)
C12 N3 C11 N1 -67.7(5)
C14 N3 C12 P1 -60.6(4)
C11 N3 C12 P1 60.0(4)
C13 P1 C12 N3 49.5(3)
C9 P1 C12 N3 -49.6(3)
Fe1 P1 C12 N3 178.9(2)
C14 N2 C13 P1 59.3(4)
C10 N2 C13 P1 -60.9(4)
C12 P1 C13 N2 -49.4(4)
C9 P1 C13 N2 50.7(4)
Fe1 P1 C13 N2 179.2(3)
C10 N2 C14 N3 54.6(5)
C13 N2 C14 N3 -66.4(5)
C12 N3 C14 N2 67.6(5)
C11 N3 C14 N2 -54.7(5)
C17 N5 C15 P2 -59.7(5)
C16 N5 C15 P2 60.1(4)
C19 P2 C15 N5 -50.2(4)
C18 P2 C15 N5 49.7(4)
Fe1 P2 C15 N5 177.4(3)
C19 N6 C16 N5 68.6(6)
C20 N6 C16 N5 -54.2(5)
C15 N5 C16 N6 -67.4(5)
C17 N5 C16 N6 54.1(5)
C20 N4 C17 N5 55.4(5)
C18 N4 C17 N5 -67.7(5)
C15 N5 C17 N4 66.3(5)
C16 N5 C17 N4 -54.4(5)
C20 N4 C18 P2 -60.0(4)
C17 N4 C18 P2 61.8(5)
C19 P2 C18 N4 49.0(4)
C15 P2 C18 N4 -50.5(4)
Fe1 P2 C18 N4 -178.6(3)
C16 N6 C19 P2 -60.9(5)
C20 N6 C19 P2 61.2(5)
C15 P2 C19 N6 49.3(4)
C18 P2 C19 N6 -49.8(4)
Fe1 P2 C19 N6 179.9(3)
C18 N4 C20 N6 68.2(5)
C17 N4 C20 N6 -54.7(5)
C16 N6 C20 N4 54.4(5)
C19 N6 C20 N4 -68.9(5)
